data_4102845
loop_
_publ_author_name
'Yvette S. Mimieux Vaske'
'Maximillian E. Mahoney'
'Joseph P. Konopelski'
'David L. Rogow'
'William J. McDonald'

_publ_contact_author_address '379A PSB'
_publ_contact_author_email mimieux@chemistry
_publ_contact_author_name 'Yvette Mimieux-Vaske'
_publ_contact_author_phone 9-5056
_publ_section_title
;
 Enantiomerically Puretrans-\b-Lactams from \a-Amino Acids via Compact
 Fluorescent Light (CFL) Continuous-Flow Photolysis
;
_journal_name_full 'Journal of the American Chemical Society'
_journal_page_first 11379
_journal_page_last 11385
_journal_paper_doi 10.1021/ja1050023
_journal_volume 132
_journal_year 2010
_chemical_absolute_configuration syn
_chemical_formula_sum 'C28 H29 N4 O5'
_chemical_formula_weight 501.55
_chemical_name_systematic
; 
 ? 
;
_space_group_IT_number 19
_symmetry_cell_setting orthorhombic
_symmetry_space_group_name_Hall 'P 2ac 2ab'
_symmetry_space_group_name_H-M 'P 21 21 21'
_atom_sites_solution_hydrogens geom
_atom_sites_solution_primary direct
_atom_sites_solution_secondary difmap
_audit_creation_method SHELXL-97
_cell_angle_alpha 90.00
_cell_angle_beta 90.00
_cell_angle_gamma 90.00
_cell_formula_units_Z 4
_cell_length_a 9.3264(14)
_cell_length_b 14.781(2)
_cell_length_c 18.711(3)
_cell_measurement_reflns_used 3844
_cell_measurement_temperature 150(2)
_cell_measurement_theta_max 42.428
_cell_measurement_theta_min 4.354
_cell_volume 2579.4(7)
_computing_cell_refinement 'Bruker SAINT v7.34'
_computing_data_collection 'Bruker APEX-II v2.1-4'
_computing_data_reduction 'Bruker SAINT v7.34'
_computing_structure_refinement 'SHELXL-97 (Sheldrick, 1997)'
_computing_structure_solution 'SHELXS-97 (Sheldrick, 1990)'
_diffrn_ambient_temperature 150(2)
_diffrn_detector_area_resol_mean 83.33
_diffrn_measured_fraction_theta_full 0.999
_diffrn_measured_fraction_theta_max 0.999
_diffrn_measurement_device_type 'Bruker APEX-II'
_diffrn_measurement_method \w/2\q-scans
_diffrn_radiation_monochromator graphite
_diffrn_radiation_source 'fine-focus sealed tube'
_diffrn_radiation_type MoK\a
_diffrn_radiation_wavelength 0.71073
_diffrn_reflns_av_R_equivalents 0.0586
_diffrn_reflns_av_sigmaI/netI 0.0252
_diffrn_reflns_limit_h_max 9
_diffrn_reflns_limit_h_min -9
_diffrn_reflns_limit_k_max 15
_diffrn_reflns_limit_k_min -15
_diffrn_reflns_limit_l_max 19
_diffrn_reflns_limit_l_min -19
_diffrn_reflns_number 16164
_diffrn_reflns_theta_full 21.29
_diffrn_reflns_theta_max 21.29
_diffrn_reflns_theta_min 2.18
_exptl_absorpt_coefficient_mu 0.090
_exptl_absorpt_correction_T_max 0.7446
_exptl_absorpt_correction_T_min 0.6039
_exptl_absorpt_correction_type empirical
_exptl_absorpt_process_details SADABS
_exptl_crystal_colour yellow
_exptl_crystal_density_diffrn 1.292
_exptl_crystal_density_method 'not measured'
_exptl_crystal_description block
_exptl_crystal_F_000 1060
_exptl_crystal_size_max 0.71
_exptl_crystal_size_mid 0.54
_exptl_crystal_size_min 0.40
_refine_diff_density_max 0.377
_refine_diff_density_min -0.309
_refine_diff_density_rms 0.038
_refine_ls_abs_structure_details 'Flack H D (1983), Acta Cryst. A39, 876-881'
_refine_ls_abs_structure_Flack 2(2)
_refine_ls_extinction_method none
_refine_ls_goodness_of_fit_ref 1.066
_refine_ls_hydrogen_treatment constr
_refine_ls_matrix_type full
_refine_ls_number_parameters 337
_refine_ls_number_reflns 1667
_refine_ls_number_restraints 0
_refine_ls_restrained_S_all 1.066
_refine_ls_R_factor_all 0.0431
_refine_ls_R_factor_gt 0.0385
_refine_ls_shift/su_max 0.000
_refine_ls_shift/su_mean 0.000
_refine_ls_structure_factor_coef Fsqd
_refine_ls_weighting_details 'calc w=1/[\s^2^(Fo^2^)+(0.0592P)^2^+1.3810P] where P=(Fo^2^+2Fc^2^)/3'
_refine_ls_weighting_scheme calc
_refine_ls_wR_factor_gt 0.0986
_refine_ls_wR_factor_ref 0.1024
_reflns_number_gt 1533
_reflns_number_total 1667
_reflns_threshold_expression >2sigma(I)
_cod_data_source_file ja1050023_si_005.cif
_cod_data_source_block xsc09021
_cod_database_code 4102845

loop_
_symmetry_equiv_pos_as_xyz
'x, y, z'
'-x+1/2, -y, z+1/2'
'-x, y+1/2, -z+1/2'
'x+1/2, -y+1/2, -z'

loop_
_atom_site_label
_atom_site_type_symbol
_atom_site_fract_x
_atom_site_fract_y
_atom_site_fract_z
_atom_site_U_iso_or_equiv
_atom_site_adp_type
_atom_site_occupancy
_atom_site_symmetry_multiplicity
_atom_site_calc_flag
_atom_site_refinement_flags
O4 O 0.0951(3) 0.4912(2) 0.24226(17) 0.0424(8) Uani 1 1 d .
O1 O 0.2468(3) 0.3311(2) 0.33179(16) 0.0474(8) Uani 1 1 d .
C25 C 0.2457(4) 0.6157(3) 0.2584(2) 0.0298(11) Uani 1 1 d .
O3 O 0.4952(3) 0.6185(2) 0.26139(18) 0.0470(9) Uani 1 1 d .
O5 O -0.0011(4) 0.7152(2) 0.25467(18) 0.0475(8) Uani 1 1 d .
N2 N 0.2583(4) 0.7022(3) 0.2771(2) 0.0455(11) Uani 1 1 d .
N4 N -0.0149(4) 0.6228(2) 0.2690(2) 0.0358(10) Uani 1 1 d .
N1 N 0.5256(3) 0.4768(2) 0.16857(16) 0.0292(8) Uani 1 1 d .
H1A H 0.6135 0.4688 0.1844 0.035 Uiso 1 1 calc R
C3 C 0.6472(5) 0.5109(3) -0.0198(2) 0.0418(13) Uani 1 1 d .
H3A H 0.5617 0.5267 -0.0444 0.050 Uiso 1 1 calc R
O2 O 0.2956(3) 0.4684(2) 0.37627(17) 0.0480(9) Uani 1 1 d .
C14 C 0.4160(4) 0.5776(3) 0.0801(2) 0.0270(10) Uani 1 1 d .
C2 C 0.6412(5) 0.4888(3) 0.0522(2) 0.0295(11) Uani 1 1 d .
C8 C 0.4139(5) 0.4044(3) 0.0639(2) 0.0265(10) Uani 1 1 d .
C20 C 0.4042(4) 0.4793(3) 0.2174(2) 0.0285(10) Uani 1 1 d .
H20A H 0.3149 0.4611 0.1916 0.034 Uiso 1 1 calc R
C15 C 0.2655(5) 0.5822(3) 0.0793(2) 0.0344(11) Uani 1 1 d .
H15A H 0.2115 0.5278 0.0816 0.041 Uiso 1 1 calc R
C9 C 0.3296(5) 0.4073(3) 0.0028(2) 0.0379(12) Uani 1 1 d .
H9A H 0.3202 0.4626 -0.0226 0.045 Uiso 1 1 calc R
C21 C 0.4344(4) 0.4123(3) 0.2782(2) 0.0379(12) Uani 1 1 d .
H21A H 0.4461 0.3511 0.2576 0.045 Uiso 1 1 calc R
H21B H 0.5262 0.4290 0.3013 0.045 Uiso 1 1 calc R
C12 C 0.3630(5) 0.2442(3) 0.0720(3) 0.0408(12) Uani 1 1 d .
H12A H 0.3770 0.1879 0.0955 0.049 Uiso 1 1 calc R
C24 C 0.3867(4) 0.5751(3) 0.2477(2) 0.0338(11) Uani 1 1 d .
C26 C 0.1051(4) 0.5730(3) 0.2540(2) 0.0304(11) Uani 1 1 d .
C27 C -0.1559(4) 0.5880(4) 0.2504(3) 0.0562(15) Uani 1 1 d .
H27A H -0.1627 0.5243 0.2646 0.084 Uiso 1 1 calc R
H27B H -0.1704 0.5932 0.1987 0.084 Uiso 1 1 calc R
H27C H -0.2296 0.6231 0.2754 0.084 Uiso 1 1 calc R
C19 C 0.4893(5) 0.6592(3) 0.0773(2) 0.0352(11) Uani 1 1 d .
H19A H 0.5912 0.6587 0.0781 0.042 Uiso 1 1 calc R
C6 C 0.8978(5) 0.4651(3) 0.0489(3) 0.0470(13) Uani 1 1 d .
H6A H 0.9839 0.4496 0.0732 0.056 Uiso 1 1 calc R
C10 C 0.2589(6) 0.3308(3) -0.0218(3) 0.0475(13) Uani 1 1 d .
H10A H 0.1993 0.3345 -0.0629 0.057 Uiso 1 1 calc R
C13 C 0.4311(5) 0.3210(3) 0.0971(2) 0.0315(11) Uani 1 1 d .
H13A H 0.4912 0.3167 0.1379 0.038 Uiso 1 1 calc R
C1 C 0.4956(4) 0.4882(3) 0.0911(2) 0.0273(10) Uani 1 1 d .
C16 C 0.1941(5) 0.6638(3) 0.0752(3) 0.0442(13) Uani 1 1 d .
H16A H 0.0923 0.6649 0.0743 0.053 Uiso 1 1 calc R
C4 C 0.7770(7) 0.5099(3) -0.0564(3) 0.0546(16) Uani 1 1 d .
H4A H 0.7789 0.5247 -0.1058 0.066 Uiso 1 1 calc R
C7 C 0.7684(5) 0.4644(3) 0.0853(2) 0.0356(11) Uani 1 1 d .
H7A H 0.7668 0.4467 0.1341 0.043 Uiso 1 1 calc R
C5 C 0.9018(6) 0.4881(3) -0.0223(3) 0.0513(14) Uani 1 1 d .
H5A H 0.9903 0.4888 -0.0474 0.062 Uiso 1 1 calc R
C17 C 0.2698(6) 0.7434(3) 0.0725(3) 0.0480(14) Uani 1 1 d .
H17A H 0.2384 0.7809 0.1134 0.058 Uiso 1 1 calc R
H17B H 0.2400 0.7756 0.0285 0.058 Uiso 1 1 calc R
C18 C 0.4181(6) 0.7415(3) 0.0732(2) 0.0438(13) Uani 1 1 d .
H18A H 0.4710 0.7964 0.0709 0.053 Uiso 1 1 calc R
C22 C 0.3184(5) 0.4090(4) 0.3346(2) 0.0368(12) Uani 1 1 d .
C28 C -0.0481(6) 0.7684(3) 0.3152(3) 0.0560(15) Uani 1 1 d .
H28A H -0.0219 0.8319 0.3077 0.084 Uiso 1 1 calc R
H28B H -0.0019 0.7460 0.3587 0.084 Uiso 1 1 calc R
H28C H -0.1524 0.7634 0.3201 0.084 Uiso 1 1 calc R
C11 C 0.2750(5) 0.2493(4) 0.0133(3) 0.0475(13) Uani 1 1 d .
H11A H 0.2257 0.1970 -0.0031 0.057 Uiso 1 1 calc R
C23 C 0.1281(6) 0.3253(4) 0.3817(3) 0.0728(18) Uani 1 1 d .
H23A H 0.0840 0.2653 0.3784 0.109 Uiso 1 1 calc R
H23B H 0.0567 0.3716 0.3700 0.109 Uiso 1 1 calc R
H23C H 0.1635 0.3351 0.4304 0.109 Uiso 1 1 calc R
N3 N 0.2847(5) 0.7740(4) 0.2916(3) 0.0775(17) Uani 1 1 d .

loop_
_atom_site_aniso_label
_atom_site_aniso_U_11
_atom_site_aniso_U_22
_atom_site_aniso_U_33
_atom_site_aniso_U_23
_atom_site_aniso_U_13
_atom_site_aniso_U_12
O4 0.0207(16) 0.042(2) 0.065(2) -0.0183(17) 0.0057(16) -0.0054(15)
O1 0.0387(19) 0.062(2) 0.0415(18) -0.0048(17) 0.0116(18) -0.007(2)
C25 0.021(3) 0.030(3) 0.038(3) -0.016(2) 0.003(2) -0.002(2)
O3 0.0185(16) 0.060(2) 0.062(2) -0.0298(17) -0.0017(17) -0.0079(17)
O5 0.0378(18) 0.045(2) 0.059(2) -0.0039(16) -0.0019(17) 0.0056(16)
N2 0.019(2) 0.049(3) 0.069(3) -0.020(2) 0.003(2) 0.000(2)
N4 0.019(2) 0.034(2) 0.054(2) -0.0082(18) -0.001(2) 0.0026(18)
N1 0.0139(18) 0.046(2) 0.0276(18) -0.0010(17) 0.0003(16) 0.0079(17)
C3 0.046(3) 0.036(3) 0.044(3) 0.004(2) 0.019(3) 0.007(2)
O2 0.045(2) 0.063(2) 0.0364(18) -0.0120(18) 0.0055(16) -0.0046(18)
C14 0.025(3) 0.031(2) 0.026(2) -0.0071(19) -0.001(2) 0.000(2)
C2 0.033(3) 0.021(2) 0.035(3) -0.0027(19) 0.007(2) -0.003(2)
C8 0.024(2) 0.032(3) 0.024(2) -0.004(2) 0.004(2) 0.001(2)
C20 0.018(2) 0.040(3) 0.028(2) -0.010(2) -0.0032(19) 0.004(2)
C15 0.033(3) 0.033(3) 0.037(3) 0.001(2) 0.002(2) 0.001(2)
C9 0.045(3) 0.036(3) 0.033(3) -0.003(2) -0.004(2) 0.001(2)
C21 0.024(2) 0.058(3) 0.032(2) 0.001(2) 0.001(2) 0.005(2)
C12 0.039(3) 0.030(3) 0.054(3) 0.002(2) 0.008(3) -0.003(2)
C24 0.018(2) 0.050(3) 0.034(3) -0.010(2) -0.002(2) -0.002(2)
C26 0.023(3) 0.039(3) 0.029(2) -0.008(2) 0.002(2) -0.001(2)
C27 0.016(2) 0.061(3) 0.091(4) -0.018(3) -0.004(3) -0.005(3)
C19 0.033(3) 0.032(3) 0.041(3) -0.004(2) -0.003(2) 0.001(2)
C6 0.026(3) 0.043(3) 0.072(4) -0.009(3) 0.017(3) -0.004(2)
C10 0.051(3) 0.051(3) 0.040(3) -0.016(3) -0.010(3) -0.005(3)
C13 0.027(3) 0.033(3) 0.035(2) -0.002(2) 0.002(2) 0.003(2)
C1 0.021(2) 0.031(2) 0.029(2) -0.0016(19) 0.002(2) -0.001(2)
C16 0.033(3) 0.045(3) 0.055(3) 0.000(3) -0.002(2) 0.012(3)
C4 0.081(5) 0.031(3) 0.052(3) 0.005(2) 0.036(4) -0.002(3)
C7 0.030(3) 0.033(2) 0.044(3) -0.005(2) 0.009(2) 0.000(2)
C5 0.040(3) 0.035(3) 0.080(4) -0.005(3) 0.031(3) -0.006(3)
C17 0.061(4) 0.043(3) 0.040(3) -0.002(2) -0.007(3) 0.023(3)
C18 0.049(4) 0.031(3) 0.052(3) -0.008(2) -0.006(3) -0.001(3)
C22 0.028(3) 0.055(3) 0.027(3) 0.001(3) -0.005(2) 0.000(3)
C28 0.044(3) 0.054(3) 0.070(4) -0.018(3) 0.015(3) 0.010(3)
C11 0.046(3) 0.039(3) 0.057(3) -0.018(3) 0.002(3) -0.009(3)
C23 0.065(4) 0.093(4) 0.061(4) -0.016(3) 0.028(3) -0.031(4)
N3 0.035(3) 0.060(3) 0.138(5) -0.050(3) 0.007(3) -0.008(2)

loop_
_atom_type_symbol
_atom_type_description
_atom_type_scat_dispersion_real
_atom_type_scat_dispersion_imag
_atom_type_scat_source
C C 0.0033 0.0016 'International Tables Vol C Tables 4.2.6.8 and 6.1.1.4'
H H 0.0000 0.0000 'International Tables Vol C Tables 4.2.6.8 and 6.1.1.4'
N N 0.0061 0.0033 'International Tables Vol C Tables 4.2.6.8 and 6.1.1.4'
O O 0.0106 0.0060 'International Tables Vol C Tables 4.2.6.8 and 6.1.1.4'

loop_
_geom_angle_atom_site_label_1
_geom_angle_atom_site_label_2
_geom_angle_atom_site_label_3
_geom_angle
C22 O1 C23 114.1(4)
N2 C25 C26 120.7(4)
N2 C25 C24 110.5(4)
C26 C25 C24 128.7(4)
N4 O5 C28 110.7(4)
N3 N2 C25 172.4(5)
C26 N4 O5 114.3(4)
C26 N4 C27 120.1(4)
O5 N4 C27 112.5(4)
C20 N1 C1 117.6(3)
C2 C3 C4 120.7(5)
C19 C14 C15 116.7(4)
C19 C14 C1 121.1(4)
C15 C14 C1 121.9(4)
C7 C2 C3 117.4(4)
C7 C2 C1 122.8(3)
C3 C2 C1 119.8(4)
C13 C8 C9 117.4(4)
C13 C8 C1 120.6(4)
C9 C8 C1 121.8(4)
N1 C20 C24 109.8(3)
N1 C20 C21 107.8(3)
C24 C20 C21 109.9(3)
C16 C15 C14 121.7(4)
C10 C9 C8 121.2(4)
C22 C21 C20 114.0(3)
C11 C12 C13 120.1(4)
O3 C24 C25 120.0(4)
O3 C24 C20 118.2(4)
C25 C24 C20 121.7(4)
O4 C26 N4 120.2(4)
O4 C26 C25 120.2(4)
N4 C26 C25 119.4(4)
C14 C19 C18 121.9(4)
C5 C6 C7 120.1(5)
C11 C10 C9 120.1(4)
C12 C13 C8 121.6(4)
N1 C1 C14 108.7(3)
N1 C1 C8 108.9(3)
C14 C1 C8 114.2(3)
N1 C1 C2 107.3(3)
C14 C1 C2 111.0(3)
C8 C1 C2 106.6(3)
C17 C16 C15 120.2(4)
C5 C4 C3 121.0(5)
C2 C7 C6 121.6(4)
C4 C5 C6 119.2(5)
C16 C17 C18 119.7(4)
C17 C18 C19 119.8(5)
O2 C22 O1 124.9(4)
O2 C22 C21 124.1(4)
O1 C22 C21 111.0(4)
C12 C11 C10 119.5(5)

loop_
_geom_bond_atom_site_label_1
_geom_bond_atom_site_label_2
_geom_bond_distance
O4 C26 1.232(5)
O1 C22 1.332(6)
O1 C23 1.450(6)
C25 N2 1.330(6)
C25 C26 1.457(6)
C25 C24 1.460(6)
O3 C24 1.225(5)
O5 N4 1.398(4)
O5 C28 1.446(6)
N2 N3 1.122(6)
N4 C26 1.368(5)
N4 C27 1.454(6)
N1 C20 1.455(5)
N1 C1 1.485(5)
C3 C2 1.387(6)
C3 C4 1.390(7)
O2 C22 1.193(5)
C14 C19 1.388(6)
C14 C15 1.406(6)
C14 C1 1.530(6)
C2 C7 1.385(6)
C2 C1 1.541(6)
C8 C13 1.388(6)
C8 C9 1.388(6)
C8 C1 1.541(6)
C20 C24 1.534(6)
C20 C21 1.535(6)
C15 C16 1.379(6)
C9 C10 1.388(6)
C21 C22 1.512(6)
C12 C11 1.373(7)
C12 C13 1.383(6)
C19 C18 1.389(6)
C6 C5 1.375(7)
C6 C7 1.386(7)
C10 C11 1.380(7)
C16 C17 1.373(7)
C4 C5 1.366(8)
C17 C18 1.383(8)

loop_
_geom_torsion_atom_site_label_1
_geom_torsion_atom_site_label_2
_geom_torsion_atom_site_label_3
_geom_torsion_atom_site_label_4
_geom_torsion
C26 C25 N2 N3 -176(4)
C24 C25 N2 N3 7(4)
C28 O5 N4 C26 -130.6(4)
C28 O5 N4 C27 88.0(5)
C4 C3 C2 C7 -1.3(6)
C4 C3 C2 C1 -178.6(4)
C1 N1 C20 C24 -95.5(4)
C1 N1 C20 C21 144.8(3)
C19 C14 C15 C16 0.5(7)
C1 C14 C15 C16 174.6(4)
C13 C8 C9 C10 3.5(6)
C1 C8 C9 C10 178.7(4)
N1 C20 C21 C22 178.6(4)
C24 C20 C21 C22 58.9(5)
N2 C25 C24 O3 5.4(6)
C26 C25 C24 O3 -171.7(5)
N2 C25 C24 C20 -172.7(4)
C26 C25 C24 C20 10.2(7)
N1 C20 C24 O3 -37.5(5)
C21 C20 C24 O3 81.0(5)
N1 C20 C24 C25 140.7(4)
C21 C20 C24 C25 -100.8(5)
O5 N4 C26 O4 -156.8(4)
C27 N4 C26 O4 -18.6(7)
O5 N4 C26 C25 28.6(6)
C27 N4 C26 C25 166.8(5)
N2 C25 C26 O4 -174.2(4)
C24 C25 C26 O4 2.7(7)
N2 C25 C26 N4 0.4(7)
C24 C25 C26 N4 177.3(5)
C15 C14 C19 C18 -0.5(6)
C1 C14 C19 C18 -174.6(4)
C8 C9 C10 C11 -2.0(7)
C11 C12 C13 C8 -0.4(7)
C9 C8 C13 C12 -2.4(6)
C1 C8 C13 C12 -177.6(4)
C20 N1 C1 C14 56.5(4)
C20 N1 C1 C8 -68.5(4)
C20 N1 C1 C2 176.6(3)
C19 C14 C1 N1 81.3(4)
C15 C14 C1 N1 -92.5(5)
C19 C14 C1 C8 -156.9(4)
C15 C14 C1 C8 29.3(5)
C19 C14 C1 C2 -36.4(5)
C15 C14 C1 C2 149.8(4)
C13 C8 C1 N1 -27.5(5)
C9 C8 C1 N1 157.5(4)
C13 C8 C1 C14 -149.2(4)
C9 C8 C1 C14 35.8(5)
C13 C8 C1 C2 87.9(4)
C9 C8 C1 C2 -87.1(5)
C7 C2 C1 N1 11.6(5)
C3 C2 C1 N1 -171.2(4)
C7 C2 C1 C14 130.2(4)
C3 C2 C1 C14 -52.6(5)
C7 C2 C1 C8 -104.9(4)
C3 C2 C1 C8 72.3(5)
C14 C15 C16 C17 -0.5(7)
C2 C3 C4 C5 -0.5(7)
C3 C2 C7 C6 2.4(6)
C1 C2 C7 C6 179.6(4)
C5 C6 C7 C2 -1.7(7)
C3 C4 C5 C6 1.3(8)
C7 C6 C5 C4 -0.1(7)
C15 C16 C17 C18 0.5(8)
C16 C17 C18 C19 -0.5(8)
C14 C19 C18 C17 0.5(7)
C23 O1 C22 O2 4.1(6)
C23 O1 C22 C21 -176.6(4)
C20 C21 C22 O2 -70.7(5)
C20 C21 C22 O1 110.0(4)
C13 C12 C11 C10 2.0(7)
C9 C10 C11 C12 -0.9(7)
